data_2220762
loop_
_publ_author_name
'Zhuang, Ling-hua'
'Wang, Guo-wei'

_publ_section_title
;
 Dimethyl 2,2'-(<i>p</i>-phenylenedioxy)diacetate
;
_journal_coeditor_code DN2426
_journal_issue 2
_journal_name_full 'Acta Crystallographica Section E'
_journal_page_first o403
_journal_paper_doi 10.1107/S1600536809002980
_journal_volume 65
_journal_year 2009
_chemical_formula_iupac 'C12 H14 O6'
_chemical_formula_moiety 'C12 H14 O6'
_chemical_formula_sum 'C12 H14 O6'
_chemical_formula_weight 254.23
_chemical_name_systematic
;
Dimethyl 2,2'-(<i>p</i>-phenylenedioxy)diacetate
;
_space_group_IT_number 14
_symmetry_cell_setting monoclinic
_symmetry_space_group_name_Hall '-P 2yn'
_symmetry_space_group_name_H-M 'P 1 21/n 1'
_atom_sites_solution_hydrogens geom
_atom_sites_solution_primary direct
_atom_sites_solution_secondary difmap
_cell_angle_alpha 90.00
_cell_angle_beta 95.49(3)
_cell_angle_gamma 90.00
_cell_formula_units_Z 2
_cell_length_a 7.4190(15)
_cell_length_b 7.0990(14)
_cell_length_c 11.785(2)
_cell_measurement_reflns_used 27
_cell_measurement_temperature 293(2)
_cell_measurement_theta_max 25
_cell_measurement_theta_min 1
_cell_volume 617.8(2)
_computing_cell_refinement 'CAD-4 Software (Enraf--Nonius, 1989)'
_computing_data_collection 'CAD-4 Software (Enraf--Nonius, 1989)'
_computing_data_reduction 'XCAD4 (Harms & Wocadlo, 1995)'
_computing_molecular_graphics 'SHELXTL (Sheldrick, 2008)'
_computing_publication_material 'SHELXTL (Sheldrick, 2008)'
_computing_structure_refinement 'SHELXL97 (Sheldrick, 2008)'
_computing_structure_solution 'SHELXS97 (Sheldrick, 2008)'
_diffrn_ambient_temperature 293(2)
_diffrn_measured_fraction_theta_full 0.999
_diffrn_measured_fraction_theta_max 0.999
_diffrn_measurement_device_type 'Enraf--Nonius CAD-4'
_diffrn_measurement_method \w/2\q
_diffrn_radiation_monochromator graphite
_diffrn_radiation_source 'fine-focus sealed tube'
_diffrn_radiation_type MoK\a
_diffrn_radiation_wavelength 0.71073
_diffrn_reflns_av_R_equivalents 0.0000
_diffrn_reflns_av_sigmaI/netI 0.0365
_diffrn_reflns_limit_h_max 8
_diffrn_reflns_limit_h_min -8
_diffrn_reflns_limit_k_max 8
_diffrn_reflns_limit_k_min 0
_diffrn_reflns_limit_l_max 14
_diffrn_reflns_limit_l_min 0
_diffrn_reflns_number 1123
_diffrn_reflns_theta_full 25.28
_diffrn_reflns_theta_max 25.28
_diffrn_reflns_theta_min 3.12
_diffrn_standards_decay_% 9
_diffrn_standards_interval_count 200
_diffrn_standards_number 3
_exptl_absorpt_coefficient_mu 0.111
_exptl_absorpt_correction_T_max 0.977
_exptl_absorpt_correction_T_min 0.954
_exptl_absorpt_correction_type psi-scan
_exptl_absorpt_process_details '(North <i>et al.</i>,  1968)'
_exptl_crystal_colour yellow
_exptl_crystal_density_diffrn 1.367
_exptl_crystal_density_method 'not measured'
_exptl_crystal_description block
_exptl_crystal_F_000 268
_exptl_crystal_size_max 0.30
_exptl_crystal_size_mid 0.20
_exptl_crystal_size_min 0.10
_refine_diff_density_max 0.259
_refine_diff_density_min -0.244
_refine_ls_extinction_method none
_refine_ls_goodness_of_fit_ref 1.003
_refine_ls_hydrogen_treatment constr
_refine_ls_matrix_type full
_refine_ls_number_parameters 82
_refine_ls_number_reflns 1123
_refine_ls_number_restraints 0
_refine_ls_restrained_S_all 1.003
_refine_ls_R_factor_all 0.0863
_refine_ls_R_factor_gt 0.0581
_refine_ls_shift/su_max 0.001
_refine_ls_shift/su_mean 0.001
_refine_ls_structure_factor_coef Fsqd
_refine_ls_weighting_details 'calc w=1/[\s^2^(Fo^2^)+(0.1P)^2^+0.23P] where P=(Fo^2^+2Fc^2^)/3'
_refine_ls_weighting_scheme calc
_refine_ls_wR_factor_gt 0.1543
_refine_ls_wR_factor_ref 0.1728
_reflns_number_gt 769
_reflns_number_total 1123
_reflns_threshold_expression I>2\s(I)
_cod_data_source_file dn2426.cif
_cod_data_source_block I
_cod_depositor_comments
;
The following automatic conversions were performed:
'_symmetry_cell_setting' value 'Monoclinic' changed to 'monoclinic'
according to '/home/saulius/struct/CIF-dictionaries/cif_core.dic'
dictionary named 'cif_core.dic' version 2.4.1 from 2010-06-29.

Automatic conversion script
Id: cif_fix_enum 1527 2010-12-29 10:47:43Z saulius 

The following automatic conversions were performed:

'_symmetry_cell_setting' value 'Monoclinic' changed to 'monoclinic'
according to /home/saulius/struct/CIF-dictionaries/cif_core.dic
dictionary named 'cif_core.dic' version 2.4.1 from 2010-06-29.

Automatic conversion script
Id: cif_fix_values 1715 2011-07-08 13:25:40Z adriana 
;
_cod_original_sg_symbol_H-M 'P 21/n'
_cod_database_code 2220762
_cod_database_fobs_code 2220762

loop_
_symmetry_equiv_pos_as_xyz
'x, y, z'
'-x+1/2, y+1/2, -z+1/2'
'-x, -y, -z'
'x-1/2, -y-1/2, z-1/2'

loop_
_atom_site_type_symbol
_atom_site_label
_atom_site_fract_x
_atom_site_fract_y
_atom_site_fract_z
_atom_site_U_iso_or_equiv
_atom_site_adp_type
_atom_site_calc_flag
_atom_site_refinement_flags
_atom_site_occupancy
_atom_site_disorder_assembly
_atom_site_disorder_group
O O1 1.1983(3) 0.2968(2) -0.07350(16) 0.0520(6) Uani d . 1 . .
O O2 1.3969(3) 0.5931(3) -0.13385(19) 0.0636(7) Uani d . 1 . .
O O3 1.6159(2) 0.3997(3) -0.17937(17) 0.0531(6) Uani d . 1 . .
C C1 0.8429(3) 0.0447(3) 0.0519(2) 0.0431(7) Uani d . 1 . .
H H1A 0.7382 0.0734 0.0859 0.052 Uiso calc R 1 . .
C C2 0.9507(3) 0.1863(4) 0.0139(2) 0.0444(7) Uani d . 1 . .
H H2A 0.9186 0.3114 0.0235 0.053 Uiso calc R 1 . .
C C3 1.1039(3) 0.1452(4) -0.0376(2) 0.0425(7) Uani d . 1 . .
C C4 1.3668(3) 0.2569(4) -0.1199(2) 0.0460(7) Uani d . 1 . .
H H4A 1.3449 0.1844 -0.1896 0.055 Uiso calc R 1 . .
H H4B 1.4456 0.1845 -0.0658 0.055 Uiso calc R 1 . .
C C5 1.4535(3) 0.4417(4) -0.1439(2) 0.0441(7) Uani d . 1 . .
C C6 1.7243(4) 0.5536(4) -0.2101(3) 0.0617(8) Uani d . 1 . .
H H6A 1.8350 0.5067 -0.2354 0.093 Uiso calc R 1 . .
H H6B 1.7513 0.6340 -0.1452 0.093 Uiso calc R 1 . .
H H6C 1.6595 0.6240 -0.2705 0.093 Uiso calc R 1 . .

loop_
_atom_site_aniso_label
_atom_site_aniso_U_11
_atom_site_aniso_U_22
_atom_site_aniso_U_33
_atom_site_aniso_U_12
_atom_site_aniso_U_13
_atom_site_aniso_U_23
O1 0.0553(11) 0.0450(11) 0.0577(12) 0.0023(9) 0.0163(9) 0.0020(9)
O2 0.0667(14) 0.0491(12) 0.0760(16) 0.0059(10) 0.0130(11) -0.0036(11)
O3 0.0517(11) 0.0536(12) 0.0555(12) -0.0040(9) 0.0125(9) -0.0034(9)
C1 0.0441(14) 0.0464(14) 0.0381(14) 0.0046(11) -0.0002(10) -0.0050(11)
C2 0.0433(14) 0.0448(14) 0.0444(16) 0.0021(11) 0.0006(11) -0.0049(12)
C3 0.0451(14) 0.0459(14) 0.0356(14) 0.0001(11) -0.0011(11) 0.0007(11)
C4 0.0395(13) 0.0500(15) 0.0473(15) -0.0007(11) -0.0018(11) 0.0007(12)
C5 0.0519(15) 0.0476(15) 0.0314(13) 0.0028(12) -0.0031(11) -0.0023(11)
C6 0.0703(19) 0.0603(18) 0.0553(18) -0.0192(15) 0.0100(14) 0.0034(15)

loop_
_atom_type_symbol
_atom_type_description
_atom_type_scat_dispersion_real
_atom_type_scat_dispersion_imag
_atom_type_scat_source
C C 0.0033 0.0016 'International Tables Vol C Tables 4.2.6.8 and 6.1.1.4'
H H 0.0000 0.0000 'International Tables Vol C Tables 4.2.6.8 and 6.1.1.4'
O O 0.0106 0.0060 'International Tables Vol C Tables 4.2.6.8 and 6.1.1.4'

loop_
_geom_angle_atom_site_label_1
_geom_angle_atom_site_label_2
_geom_angle_atom_site_label_3
_geom_angle_site_symmetry_1
_geom_angle_site_symmetry_3
_geom_angle
_geom_angle_publ_flag
C3 O1 C4 . . 116.7(2) ?
C5 O3 C6 . . 116.9(2) ?
C2 C1 C3 . 3_755 118.4(2) ?
C2 C1 H1A . . 120.8 ?
C3 C1 H1A 3_755 . 120.8 ?
C3 C2 C1 . . 121.2(2) ?
C3 C2 H2A . . 119.4 ?
C1 C2 H2A . . 119.4 ?
C2 C3 O1 . . 116.0(2) ?
C2 C3 C1 . 3_755 120.4(2) ?
O1 C3 C1 . 3_755 123.5(2) ?
O1 C4 C5 . . 107.6(2) ?
O1 C4 H4A . . 110.2 ?
C5 C4 H4A . . 110.2 ?
O1 C4 H4B . . 110.2 ?
C5 C4 H4B . . 110.2 ?
H4A C4 H4B . . 108.5 ?
O2 C5 O3 . . 125.3(3) ?
O2 C5 C4 . . 128.6(3) ?
O3 C5 C4 . . 106.1(2) ?
O3 C6 H6A . . 109.5 ?
O3 C6 H6B . . 109.5 ?
H6A C6 H6B . . 109.5 ?
O3 C6 H6C . . 109.5 ?
H6A C6 H6C . . 109.5 ?
H6B C6 H6C . . 109.5 ?

loop_
_geom_bond_atom_site_label_1
_geom_bond_atom_site_label_2
_geom_bond_site_symmetry_2
_geom_bond_distance
_geom_bond_publ_flag
O1 C3 . 1.372(3) ?
O1 C4 . 1.440(3) ?
O2 C5 . 1.164(3) ?
O3 C5 . 1.347(3) ?
O3 C6 . 1.424(3) ?
C1 C2 . 1.385(4) ?
C1 C3 3_755 1.419(3) ?
C1 H1A . 0.9300 ?
C2 C3 . 1.370(4) ?
C2 H2A . 0.9300 ?
C4 C5 . 1.499(4) ?
C4 H4A . 0.9700 ?
C4 H4B . 0.9700 ?
C6 H6A . 0.9600 ?
C6 H6B . 0.9600 ?
C6 H6C . 0.9600 ?

loop_
_geom_hbond_atom_site_label_D
_geom_hbond_atom_site_label_H
_geom_hbond_atom_site_label_A
_geom_hbond_site_symmetry_A
_geom_hbond_distance_DH
_geom_hbond_distance_HA
_geom_hbond_distance_DA
_geom_hbond_angle_DHA
C6 H6C Cg1 2_645 0.97 2.98 3.674(2) 130

loop_
_geom_torsion_atom_site_label_1
_geom_torsion_atom_site_label_2
_geom_torsion_atom_site_label_3
_geom_torsion_atom_site_label_4
_geom_torsion_site_symmetry_1
_geom_torsion_site_symmetry_2
_geom_torsion_site_symmetry_3
_geom_torsion_site_symmetry_4
_geom_torsion
_geom_torsion_publ_flag
C3 C1 C2 C3 3_755 . . . 0.9(4) ?
C1 C2 C3 O1 . . . . 178.9(2) ?
C1 C2 C3 C1 . . . 3_755 -0.9(4) ?
C4 O1 C3 C2 . . . . 175.4(2) ?
C4 O1 C3 C1 . . . 3_755 -4.8(4) ?
C3 O1 C4 C5 . . . . -175.2(2) ?
C6 O3 C5 O2 . . . . -1.9(4) ?
C6 O3 C5 C4 . . . . 178.7(2) ?
O1 C4 C5 O2 . . . . -3.6(4) ?
O1 C4 C5 O3 . . . . 175.74(19) ?
